data_7026970
loop_
_publ_author_name
'Zahran, Zaki N.'
'Lee, Jonghyuk'
'Alguindigue, Susan S.'
'Khan, Masood A.'
'Richter-Addo, George B.'

_publ_section_title
;
 Synthesis, characterization and molecular structures of six-coordinate
 manganese nitrosyl porphyrinsElectronic supplementary information (ESI)
 available: Molecular structure of (TTP)Mn(NO)(1-MeIm). See
 http://www.rsc.org/suppdata/dt/b3/b308143p/
;
_journal_issue 1
_journal_name_full 'Dalton Transactions'
_journal_page_first 44
_journal_page_last 50
_journal_paper_doi 10.1039/b308143p
_journal_year 2004
_chemical_formula_sum 'C49.9 H43.33 Cl0.27 Mn N5 O2.77'
_chemical_formula_weight 821.69
_chemical_name_systematic
;
?
;
_space_group_IT_number 2
_symmetry_cell_setting triclinic
_symmetry_space_group_name_Hall '-P 1'
_symmetry_space_group_name_H-M 'P -1'
_atom_sites_solution_hydrogens geom
_atom_sites_solution_primary direct
_atom_sites_solution_secondary difmap
_audit_creation_method SHELXL-97
_cell_angle_alpha 97.9110(10)
_cell_angle_beta 102.9260(10)
_cell_angle_gamma 97.0580(10)
_cell_formula_units_Z 3
_cell_length_a 11.3170(6)
_cell_length_b 12.3768(7)
_cell_length_c 23.0336(12)
_cell_measurement_reflns_used 7582
_cell_measurement_temperature 96(2)
_cell_measurement_theta_max 25.9
_cell_measurement_theta_min 3.8
_cell_volume 3074.9(3)
_computing_cell_refinement 'Bruker SMART'
_computing_data_collection 'Bruker SMART'
_computing_data_reduction 'Bruker SAINT'
_computing_molecular_graphics 'Bruker SHELXTL'
_computing_publication_material 'Bruker SHELXTL'
_computing_structure_refinement 'SHELXL-97 (Sheldrick, 1997)'
_computing_structure_solution 'SHELXS-97 (Sheldrick, 1990)'
_diffrn_ambient_temperature 96(2)
_diffrn_measured_fraction_theta_full 0.990
_diffrn_measured_fraction_theta_max 0.990
_diffrn_measurement_device_type 'CCD area detector'
_diffrn_measurement_method 'omega scans'
_diffrn_radiation_monochromator graphite
_diffrn_radiation_source 'fine-focus sealed tube'
_diffrn_radiation_type MoK\a
_diffrn_radiation_wavelength 0.71073
_diffrn_reflns_av_R_equivalents 0.0162
_diffrn_reflns_av_sigmaI/netI 0.0192
_diffrn_reflns_limit_h_max 14
_diffrn_reflns_limit_h_min -14
_diffrn_reflns_limit_k_max 15
_diffrn_reflns_limit_k_min -15
_diffrn_reflns_limit_l_max 29
_diffrn_reflns_limit_l_min -29
_diffrn_reflns_number 37158
_diffrn_reflns_theta_full 27.00
_diffrn_reflns_theta_max 27.00
_diffrn_reflns_theta_min 1.68
_diffrn_standards_decay_% none
_diffrn_standards_interval_count 0
_diffrn_standards_number 0
_exptl_absorpt_coefficient_mu 0.389
_exptl_absorpt_correction_T_max 0.9403
_exptl_absorpt_correction_T_min 0.9193
_exptl_absorpt_correction_type multi-scan
_exptl_absorpt_process_details Bruker(2001)SADABS,BrukerAXSInc.,Madison,WI
_exptl_crystal_colour purple
_exptl_crystal_density_diffrn 1.331
_exptl_crystal_density_method 'not measured'
_exptl_crystal_description prism
_exptl_crystal_F_000 1288
_exptl_crystal_size_max 0.22
_exptl_crystal_size_mid 0.18
_exptl_crystal_size_min 0.16
_refine_diff_density_max 1.311
_refine_diff_density_min -0.776
_refine_diff_density_rms 0.081
_refine_ls_extinction_method none
_refine_ls_goodness_of_fit_ref 1.127
_refine_ls_hydrogen_treatment mixed
_refine_ls_matrix_type full
_refine_ls_number_parameters 916
_refine_ls_number_reflns 13303
_refine_ls_number_restraints 124
_refine_ls_restrained_S_all 1.138
_refine_ls_R_factor_all 0.0685
_refine_ls_R_factor_gt 0.0670
_refine_ls_shift/su_max 0.017
_refine_ls_shift/su_mean 0.000
_refine_ls_structure_factor_coef Fsqd
_refine_ls_weighting_details 'calc w=1/[\s^2^(Fo^2^)+(0.0693P)^2^+7.1556P] where P=(Fo^2^+2Fc^2^)/3'
_refine_ls_weighting_scheme calc
_refine_ls_wR_factor_gt 0.1769
_refine_ls_wR_factor_ref 0.1778
_reflns_number_gt 12836
_reflns_number_total 13303
_reflns_threshold_expression >2sigma(I)
_cod_data_source_file b308143psup1.cif
_cod_data_source_block gr367m
_cod_depositor_comments
;
The following automatic conversions were performed:

'_symmetry_cell_setting' value 'Triclinic' changed to 'triclinic'
according to /home/saulius/struct/CIF-dictionaries/cif_core.dic
dictionary named 'cif_core.dic' version 2.4.2 from 2011-04-26.

Automatic conversion script
Id: cif_fix_values 1891 2012-01-12 08:04:46Z andrius 
;
_cod_original_sg_symbol_H-M P-1
_cod_original_formula_sum 'C49.90 H43.33 Cl0.27 Mn N5 O2.77'
_cod_database_code 7026970

loop_
_symmetry_equiv_pos_as_xyz
'x, y, z'
'-x, -y, -z'

loop_
_atom_site_label
_atom_site_type_symbol
_atom_site_fract_x
_atom_site_fract_y
_atom_site_fract_z
_atom_site_U_iso_or_equiv
_atom_site_adp_type
_atom_site_occupancy
_atom_site_symmetry_multiplicity
_atom_site_calc_flag
_atom_site_refinement_flags
_atom_site_disorder_assembly
_atom_site_disorder_group
Mn1 Mn -0.42476(3) 0.78784(2) -0.166759(14) 0.02027(7) Uani 1 1 d D . .
O1 O -0.47605(19) 0.90454(17) -0.06230(8) 0.0480(5) Uani 1 1 d D . .
O2 O -0.39899(13) 0.70566(12) -0.24725(7) 0.0264(4) Uani 1 1 d D . .
H2 H -0.4695 0.6995 -0.2772 0.032 Uiso 1 1 d RD . .
N1 N -0.32641(15) 0.92305(13) -0.18172(7) 0.0184(4) Uani 1 1 d . . .
N2 N -0.57759(14) 0.82290(13) -0.22047(7) 0.0183(4) Uani 1 1 d . . .
N3 N -0.51928(15) 0.64362(14) -0.15923(7) 0.0193(4) Uani 1 1 d . . .
N4 N -0.26748(15) 0.74224(13) -0.12227(7) 0.0186(4) Uani 1 1 d . . .
N5 N -0.45193(16) 0.85486(14) -0.10369(7) 0.0250(4) Uani 1 1 d D . .
C1 C -0.20164(18) 0.95530(16) -0.16256(9) 0.0197(4) Uani 1 1 d . . .
C2 C -0.16559(18) 1.05330(17) -0.18584(9) 0.0222(4) Uani 1 1 d . . .
H2A H -0.0844 1.0911 -0.1798 0.027 Uiso 1 1 calc R . .
C3 C -0.26910(19) 1.08089(17) -0.21766(10) 0.0228(5) Uani 1 1 d . . .
H3A H -0.2746 1.1421 -0.2383 0.027 Uiso 1 1 calc R . .
C4 C -0.36974(18) 1.00067(16) -0.21465(9) 0.0198(4) Uani 1 1 d . . .
C5 C -0.49288(18) 1.00175(16) -0.24300(9) 0.0193(4) Uani 1 1 d . . .
C6 C -0.58980(18) 0.91674(16) -0.24630(9) 0.0198(4) Uani 1 1 d . . .
C7 C -0.71593(18) 0.91449(17) -0.27663(9) 0.0217(4) Uani 1 1 d . . .
H7A H -0.7479 0.9689 -0.2982 0.026 Uiso 1 1 calc R . .
C8 C -0.78074(18) 0.82060(17) -0.26882(9) 0.0225(5) Uani 1 1 d . . .
H8A H -0.8666 0.7966 -0.2839 0.027 Uiso 1 1 calc R . .
C9 C -0.69476(17) 0.76396(16) -0.23331(9) 0.0201(4) Uani 1 1 d . . .
C10 C -0.72671(17) 0.66423(16) -0.21401(9) 0.0196(4) Uani 1 1 d . . .
C11 C -0.64394(18) 0.60834(16) -0.18066(9) 0.0203(4) Uani 1 1 d . . .
C12 C -0.67719(19) 0.50191(17) -0.16448(10) 0.0228(5) Uani 1 1 d . . .
H12A H -0.7571 0.4596 -0.1743 0.027 Uiso 1 1 calc R . .
C13 C -0.57332(19) 0.47409(17) -0.13288(10) 0.0232(5) Uani 1 1 d . . .
H13A H -0.5662 0.4083 -0.1163 0.028 Uiso 1 1 calc R . .
C14 C -0.47482(17) 0.56302(16) -0.12889(9) 0.0190(4) Uani 1 1 d . . .
C15 C -0.35240(17) 0.56472(16) -0.09844(9) 0.0185(4) Uani 1 1 d . . .
C16 C -0.25762(17) 0.65099(16) -0.09450(8) 0.0182(4) Uani 1 1 d . . .
C17 C -0.13289(18) 0.65561(17) -0.06052(9) 0.0210(4) Uani 1 1 d . . .
H17A H -0.1025 0.6029 -0.0372 0.025 Uiso 1 1 calc R . .
C18 C -0.06730(18) 0.74966(16) -0.06832(9) 0.0206(4) Uani 1 1 d . . .
H18A H 0.0178 0.7752 -0.0515 0.025 Uiso 1 1 calc R . .
C19 C -0.15147(18) 0.80342(16) -0.10700(9) 0.0194(4) Uani 1 1 d . . .
C20 C -0.11828(17) 0.90189(16) -0.12655(9) 0.0193(4) Uani 1 1 d . . .
C21 C -0.52173(18) 1.10316(16) -0.26840(9) 0.0215(4) Uani 1 1 d . . .
C22 C -0.49273(19) 1.20541(17) -0.22938(10) 0.0248(5) Uani 1 1 d . . .
H22A H -0.4593 1.2083 -0.1874 0.030 Uiso 1 1 calc R . .
C23 C -0.51230(19) 1.30219(18) -0.25131(11) 0.0286(5) Uani 1 1 d . . .
H23A H -0.4902 1.3706 -0.2242 0.034 Uiso 1 1 calc R . .
C24 C -0.56329(19) 1.30139(18) -0.31192(12) 0.0313(5) Uani 1 1 d . . .
C25 C -0.5950(2) 1.19996(19) -0.35079(11) 0.0317(5) Uani 1 1 d . . .
H25A H -0.6315 1.1973 -0.3924 0.038 Uiso 1 1 calc R . .
C26 C -0.5738(2) 1.10210(18) -0.32928(10) 0.0272(5) Uani 1 1 d . . .
H26A H -0.5952 1.0339 -0.3566 0.033 Uiso 1 1 calc R . .
C27 C -0.5827(2) 1.4088(2) -0.33418(15) 0.0456(7) Uani 1 1 d . . .
H27A H -0.5054 1.4608 -0.3215 0.068 Uiso 1 1 calc R . .
H27B H -0.6452 1.4405 -0.3170 0.068 Uiso 1 1 calc R . .
H27C H -0.6101 1.3948 -0.3784 0.068 Uiso 1 1 calc R . .
C28 C -0.86077(18) 0.61629(16) -0.22890(9) 0.0206(4) Uani 1 1 d . . .
C29 C -0.92618(19) 0.57324(19) -0.28768(10) 0.0259(5) Uani 1 1 d . . .
H29A H -0.8860 0.5737 -0.3197 0.031 Uiso 1 1 calc R . .
C30 C -1.0500(2) 0.5295(2) -0.30018(10) 0.0296(5) Uani 1 1 d . . .
H30A H -1.0932 0.5004 -0.3408 0.036 Uiso 1 1 calc R . .
C31 C -1.11153(18) 0.52743(17) -0.25479(10) 0.0233(5) Uani 1 1 d . . .
C32 C -1.04635(19) 0.57153(18) -0.19590(10) 0.0257(5) Uani 1 1 d . . .
H32A H -1.0871 0.5720 -0.1640 0.031 Uiso 1 1 calc R . .
C33 C -0.92262(19) 0.61491(17) -0.18310(9) 0.0233(5) Uani 1 1 d . . .
H33A H -0.8795 0.6441 -0.1425 0.028 Uiso 1 1 calc R . .
C34 C -1.24542(19) 0.4765(2) -0.26845(11) 0.0300(5) Uani 1 1 d . . .
H34A H -1.2871 0.4859 -0.3091 0.045 Uiso 1 1 calc R . .
H34B H -1.2842 0.5129 -0.2388 0.045 Uiso 1 1 calc R . .
H34C H -1.2517 0.3975 -0.2663 0.045 Uiso 1 1 calc R . .
C35 C -0.32308(17) 0.46643(16) -0.07009(9) 0.0197(4) Uani 1 1 d . . .
C36 C -0.2704(2) 0.38605(18) -0.09901(10) 0.0272(5) Uani 1 1 d . . .
H36A H -0.2467 0.3969 -0.1351 0.033 Uiso 1 1 calc R . .
C37 C -0.2518(2) 0.28960(19) -0.07575(11) 0.0301(5) Uani 1 1 d . . .
H37A H -0.2161 0.2356 -0.0965 0.036 Uiso 1 1 calc R . .
C38 C -0.28443(19) 0.27087(18) -0.02307(11) 0.0285(5) Uani 1 1 d . . .
C39 C -0.3331(2) 0.3532(2) 0.00696(10) 0.0308(5) Uani 1 1 d . . .
H39A H -0.3541 0.3433 0.0438 0.037 Uiso 1 1 calc R . .
C40 C -0.3516(2) 0.44953(18) -0.01591(9) 0.0255(5) Uani 1 1 d . . .
H40A H -0.3842 0.5048 0.0057 0.031 Uiso 1 1 calc R . .
C41 C -0.2710(2) 0.1632(2) -0.00019(14) 0.0418(7) Uani 1 1 d . . .
H41A H -0.2169 0.1243 -0.0204 0.063 Uiso 1 1 calc R . .
H41B H -0.3519 0.1172 -0.0089 0.063 Uiso 1 1 calc R . .
H41C H -0.2355 0.1784 0.0436 0.063 Uiso 1 1 calc R . .
C42 C 0.01398(18) 0.95525(16) -0.10959(9) 0.0206(4) Uani 1 1 d . . .
C43 C 0.05655(19) 1.04502(18) -0.06233(10) 0.0254(5) Uani 1 1 d . . .
H43A H 0.0033 1.0688 -0.0384 0.030 Uiso 1 1 calc R . .
C44 C 0.1769(2) 1.09972(18) -0.05023(10) 0.0269(5) Uani 1 1 d . . .
H44A H 0.2049 1.1600 -0.0176 0.032 Uiso 1 1 calc R . .
C45 C 0.25645(19) 1.06801(18) -0.08485(10) 0.0260(5) Uani 1 1 d . . .
C46 C 0.21461(19) 0.9771(2) -0.13069(10) 0.0284(5) Uani 1 1 d . . .
H46A H 0.2685 0.9526 -0.1541 0.034 Uiso 1 1 calc R . .
C47 C 0.09506(19) 0.92127(19) -0.14294(10) 0.0252(5) Uani 1 1 d . . .
H47A H 0.0685 0.8591 -0.1745 0.030 Uiso 1 1 calc R . .
C48 C 0.3849(2) 1.1309(2) -0.07406(12) 0.0363(6) Uani 1 1 d . . .
H48A H 0.4051 1.1356 -0.1130 0.054 Uiso 1 1 calc R . .
H48B H 0.4437 1.0923 -0.0501 0.054 Uiso 1 1 calc R . .
H48C H 0.3893 1.2055 -0.0521 0.054 Uiso 1 1 calc R . .
C49 C -0.2965(2) 0.7375(2) -0.27315(11) 0.0385(6) Uani 1 1 d D . .
H49A H -0.3033 0.6860 -0.3105 0.058 Uiso 1 1 calc R . .
H49B H -0.2191 0.7353 -0.2443 0.058 Uiso 1 1 calc R . .
H49C H -0.2980 0.8125 -0.2821 0.058 Uiso 1 1 calc R . .
Mn2 Mn 0.01405(8) -0.00358(10) 0.50141(6) 0.02061(16) Uani 0.50 1 d PDU . .
O4 O -0.1672(2) 0.0231(2) 0.47794(14) 0.0226(4) Uani 0.50 1 d PDU . -1
H4 H -0.2233 -0.0070 0.4927 0.027 Uiso 0.50 1 d PRD . -1
N8 N 0.1551(2) -0.0318(3) 0.52830(19) 0.0226(4) Uani 0.50 1 d PDU . -1
O3 O 0.2551(3) -0.0523(3) 0.53642(17) 0.0397(9) Uani 0.50 1 d PDU A -1
N6 N 0.05321(15) 0.15502(14) 0.54660(7) 0.0191(4) Uani 1 1 d . . .
N7 N 0.03858(15) 0.05336(14) 0.42618(7) 0.0196(4) Uani 1 1 d . . .
C50 C 0.05530(18) 0.18900(16) 0.60625(9) 0.0197(4) Uani 1 1 d . . .
C51 C 0.10114(19) 0.30532(17) 0.62357(9) 0.0221(4) Uani 1 1 d . . .
H51A H 0.1105 0.3487 0.6622 0.026 Uiso 1 1 calc R . .
C52 C 0.12823(19) 0.34134(17) 0.57481(9) 0.0222(4) Uani 1 1 d . . .
H52A H 0.1609 0.4148 0.5727 0.027 Uiso 1 1 calc R . .
C53 C 0.09841(18) 0.24745(17) 0.52633(9) 0.0208(4) Uani 1 1 d . . .
C54 C 0.11552(18) 0.25054(17) 0.46829(9) 0.0209(4) Uani 1 1 d . . .
C55 C 0.08451(18) 0.15941(17) 0.42143(9) 0.0211(4) Uani 1 1 d . . .
C56 C 0.09313(19) 0.16397(17) 0.36026(9) 0.0227(4) Uani 1 1 d . . .
H56A H 0.1214 0.2275 0.3452 0.027 Uiso 1 1 calc R . .
C57 C 0.05318(19) 0.06028(17) 0.32818(9) 0.0227(4) Uani 1 1 d . . .
H57A H 0.0479 0.0375 0.2864 0.027 Uiso 1 1 calc R . .
C58 C 0.02021(18) -0.00875(17) 0.36963(9) 0.0205(4) Uani 1 1 d . . .
C59 C -0.02279(17) -0.12204(17) 0.35389(9) 0.0194(4) Uani 1 1 d . . .
C60 C 0.1749(2) 0.35847(17) 0.45734(9) 0.0235(5) Uani 1 1 d . . .
C61 C 0.1163(2) 0.45138(18) 0.45932(9) 0.0270(5) Uani 1 1 d . . .
H61A H 0.0347 0.4447 0.4642 0.032 Uiso 1 1 calc R . .
C62 C 0.1760(3) 0.55347(19) 0.45429(10) 0.0339(6) Uani 1 1 d . . .
H62A H 0.1350 0.6158 0.4567 0.041 Uiso 1 1 calc R . .
C63 C 0.2939(3) 0.5663(2) 0.44589(10) 0.0376(6) Uani 1 1 d . . .
C64 C 0.3507(2) 0.4733(2) 0.44232(11) 0.0388(6) Uani 1 1 d . . .
H64A H 0.4309 0.4799 0.4356 0.047 Uiso 1 1 calc R . .
C65 C 0.2935(2) 0.3702(2) 0.44825(11) 0.0319(6) Uani 1 1 d . . .
H65A H 0.3351 0.3082 0.4461 0.038 Uiso 1 1 calc R . .
C66 C 0.3580(3) 0.6773(2) 0.43927(14) 0.0563(9) Uani 1 1 d . . .
H66A H 0.3055 0.7334 0.4444 0.084 Uiso 1 1 calc R . .
H66B H 0.3742 0.6723 0.3990 0.084 Uiso 1 1 calc R . .
H66C H 0.4359 0.6979 0.4701 0.084 Uiso 1 1 calc R . .
C67 C -0.03712(18) -0.17776(16) 0.28998(9) 0.0195(4) Uani 1 1 d . . .
C68 C 0.05437(18) -0.23290(16) 0.27417(9) 0.0206(4) Uani 1 1 d . . .
H68A H 0.1279 -0.2330 0.3037 0.025 Uiso 1 1 calc R . .
C69 C 0.03829(19) -0.28763(17) 0.21540(9) 0.0229(4) Uani 1 1 d . . .
H69A H 0.1016 -0.3245 0.2053 0.027 Uiso 1 1 calc R . .
C70 C -0.06825(19) -0.28959(16) 0.17120(9) 0.0220(4) Uani 1 1 d . . .
C71 C -0.1592(2) -0.23643(18) 0.18751(10) 0.0260(5) Uani 1 1 d . . .
H71A H -0.2334 -0.2377 0.1581 0.031 Uiso 1 1 calc R . .
C72 C -0.1445(2) -0.18107(17) 0.24603(9) 0.0242(5) Uani 1 1 d . . .
H72A H -0.2085 -0.1451 0.2561 0.029 Uiso 1 1 calc R . .
C73 C -0.0834(2) -0.34798(19) 0.10719(9) 0.0294(5) Uani 1 1 d . . .
H73A H -0.1705 -0.3617 0.0860 0.044 Uiso 1 1 calc R . .
H73B H -0.0525 -0.4185 0.1081 0.044 Uiso 1 1 calc R . .
H73C H -0.0369 -0.3016 0.0861 0.044 Uiso 1 1 calc R . .
C74 C -0.2031(5) 0.1237(3) 0.4557(2) 0.0362(11) Uani 0.50 1 d PDU B -1
H74A H -0.2928 0.1163 0.4443 0.054 Uiso 0.50 1 calc PR B -1
H74B H -0.1707 0.1333 0.4203 0.054 Uiso 0.50 1 calc PR B -1
H74C H -0.1695 0.1881 0.4876 0.054 Uiso 0.50 1 calc PR B -1
C75 C -0.6730(3) 1.7528(3) -0.4047(4) 0.049(3) Uani 0.20 1 d PDU C 1
H75A H -0.7116 1.8012 -0.3791 0.059 Uiso 0.20 1 calc PR C 1
H75B H -0.7244 1.7383 -0.4467 0.059 Uiso 0.20 1 calc PR C 1
Cl1 Cl -0.5266(3) 1.8136(4) -0.4021(2) 0.0607(11) Uani 0.20 1 d PDU C 1
Cl2 Cl -0.6580(4) 1.6311(3) -0.37790(19) 0.0573(11) Uani 0.20 1 d PDU C 1
C76 C -0.6708(5) 1.6622(6) -0.3930(3) 0.0496(17) Uani 0.40 1 d PDU D 2
H76A H -0.7084 1.6192 -0.3673 0.074 Uiso 0.40 1 calc PR D 2
H76B H -0.6445 1.6121 -0.4227 0.074 Uiso 0.40 1 calc PR D 2
H76C H -0.7309 1.7031 -0.4141 0.074 Uiso 0.40 1 calc PR D 2
O5 O -0.5643(4) 1.7400(4) -0.35566(19) 0.0405(11) Uani 0.40 1 d PDU D 2
H5 H -0.5129 1.7524 -0.3762 0.061 Uiso 0.40 1 calc PR D 2
C77 C -0.4716(5) 1.9049(7) -0.4344(6) 0.038(2) Uani 0.20 1 d PDU E 3
H77A H -0.4687 1.8463 -0.4097 0.057 Uiso 0.20 1 calc PR E 3
H77B H -0.4802 1.8726 -0.4767 0.057 Uiso 0.20 1 calc PR E 3
H77C H -0.5419 1.9423 -0.4311 0.057 Uiso 0.20 1 calc PR E 3
O6 O -0.3570(7) 1.9857(8) -0.4126(6) 0.059(3) Uani 0.20 1 d PDU E 3
H6 H -0.3225 1.9907 -0.4411 0.089 Uiso 0.20 1 calc PR E 3
C78 C -0.3727(9) -0.0388(13) 0.5771(2) 0.058(3) Uani 0.25 1 d PDU F 4
H78A H -0.3010 -0.0614 0.6022 0.087 Uiso 0.25 1 calc PR F 4
H78B H -0.4468 -0.0899 0.5762 0.087 Uiso 0.25 1 calc PR F 4
H78C H -0.3808 0.0362 0.5942 0.087 Uiso 0.25 1 calc PR F 4
O7 O -0.3571(7) -0.0408(7) 0.5151(3) 0.0492(18) Uani 0.25 1 d PDU F 4
H7 H -0.4261 -0.0456 0.4910 0.074 Uiso 0.25 1 calc PR F 4
C79 C -0.3256(8) 2.0444(15) -0.4104(4) 0.049(3) Uani 0.15 1 d PDU G 1
H79A H -0.3286 1.9985 -0.3791 0.074 Uiso 0.15 1 calc PR G 1
H79B H -0.3370 2.1194 -0.3953 0.074 Uiso 0.15 1 calc PR G 1
H79C H -0.2458 2.0468 -0.4205 0.074 Uiso 0.15 1 calc PR G 1
O8 O -0.4245(11) 1.9967(14) -0.4650(5) 0.062(3) Uani 0.15 1 d PDU G 1
H8 H -0.4072 1.9382 -0.4819 0.093 Uiso 0.15 1 calc PR G 1
C80 C -0.6441(19) 0.6617(18) -0.4099(2) 0.0496(17) Uani 0.15 1 d PDU H 3
H80A H -0.7340 0.6524 -0.4198 0.074 Uiso 0.15 1 calc PR H 3
H80B H -0.6181 0.5918 -0.4234 0.074 Uiso 0.15 1 calc PR H 3
H80C H -0.6123 0.7192 -0.4302 0.074 Uiso 0.15 1 calc PR H 3
O9 O -0.5959(10) 0.6942(10) -0.3440(3) 0.032(2) Uani 0.15 1 d PDU H 3
H9 H -0.6423 0.6606 -0.3263 0.047 Uiso 0.15 1 calc PR H 3

loop_
_atom_site_aniso_label
_atom_site_aniso_U_11
_atom_site_aniso_U_22
_atom_site_aniso_U_33
_atom_site_aniso_U_23
_atom_site_aniso_U_13
_atom_site_aniso_U_12
Mn1 0.01422(13) 0.02072(14) 0.02402(14) 0.00756(11) 0.00135(11) -0.00226(11)
O1 0.0554(11) 0.0515(11) 0.0391(9) -0.0045(8) 0.0212(8) 0.0123(9)
O2 0.0193(6) 0.0276(7) 0.0320(7) 0.0054(6) 0.0064(6) 0.0021(6)
N1 0.0154(7) 0.0170(7) 0.0217(7) 0.0036(6) 0.0036(6) -0.0006(6)
N2 0.0146(7) 0.0174(7) 0.0221(7) 0.0021(6) 0.0054(6) -0.0007(6)
N3 0.0161(7) 0.0189(7) 0.0221(7) 0.0033(6) 0.0048(6) 0.0000(6)
N4 0.0180(7) 0.0179(7) 0.0193(7) 0.0021(6) 0.0045(6) 0.0016(6)
N5 0.0220(8) 0.0215(8) 0.0319(9) 0.0040(7) 0.0089(7) 0.0007(7)
C1 0.0185(8) 0.0186(9) 0.0213(8) 0.0010(7) 0.0069(7) -0.0006(7)
C2 0.0183(8) 0.0197(9) 0.0290(9) 0.0043(7) 0.0090(7) -0.0015(7)
C3 0.0214(9) 0.0189(9) 0.0283(9) 0.0052(7) 0.0070(8) 0.0005(7)
C4 0.0182(8) 0.0185(8) 0.0218(9) 0.0029(7) 0.0046(7) 0.0005(7)
C5 0.0183(8) 0.0176(8) 0.0216(8) 0.0029(7) 0.0058(7) 0.0006(7)
C6 0.0192(8) 0.0181(8) 0.0225(9) 0.0021(7) 0.0072(7) 0.0023(7)
C7 0.0180(8) 0.0207(9) 0.0262(9) 0.0046(7) 0.0044(7) 0.0036(7)
C8 0.0163(8) 0.0225(9) 0.0269(9) 0.0033(8) 0.0031(7) 0.0012(7)
C9 0.0151(8) 0.0209(9) 0.0225(9) 0.0014(7) 0.0036(7) 0.0001(7)
C10 0.0151(8) 0.0194(9) 0.0221(9) 0.0000(7) 0.0041(7) -0.0012(7)
C11 0.0178(8) 0.0179(8) 0.0246(9) 0.0016(7) 0.0070(7) -0.0004(7)
C12 0.0192(9) 0.0188(9) 0.0299(10) 0.0050(7) 0.0065(8) -0.0010(7)
C13 0.0235(9) 0.0179(9) 0.0293(9) 0.0059(7) 0.0085(8) 0.0015(7)
C14 0.0173(8) 0.0175(8) 0.0225(9) 0.0026(7) 0.0063(7) 0.0018(7)
C15 0.0174(8) 0.0187(8) 0.0203(8) 0.0037(7) 0.0061(7) 0.0025(7)
C16 0.0187(8) 0.0186(8) 0.0169(8) 0.0018(7) 0.0057(7) 0.0009(7)
C17 0.0202(9) 0.0217(9) 0.0199(8) 0.0031(7) 0.0032(7) 0.0024(7)
C18 0.0177(8) 0.0216(9) 0.0211(9) 0.0018(7) 0.0033(7) 0.0018(7)
C19 0.0178(8) 0.0184(8) 0.0204(8) 0.0011(7) 0.0044(7) 0.0005(7)
C20 0.0160(8) 0.0185(8) 0.0207(8) 0.0006(7) 0.0030(7) -0.0018(7)
C21 0.0167(8) 0.0195(9) 0.0293(9) 0.0063(7) 0.0071(7) 0.0010(7)
C22 0.0200(9) 0.0235(9) 0.0323(10) 0.0044(8) 0.0102(8) 0.0016(8)
C23 0.0188(9) 0.0199(9) 0.0477(12) 0.0039(9) 0.0111(9) 0.0020(8)
C24 0.0153(9) 0.0257(10) 0.0554(13) 0.0174(9) 0.0076(9) 0.0038(8)
C25 0.0228(10) 0.0344(11) 0.0368(11) 0.0161(9) 0.0008(9) 0.0015(9)
C26 0.0246(10) 0.0245(10) 0.0301(10) 0.0062(8) 0.0031(8) 0.0003(8)
C27 0.0230(11) 0.0313(11) 0.0826(19) 0.0277(12) 0.0035(12) 0.0023(9)
C28 0.0170(8) 0.0165(8) 0.0269(9) 0.0034(7) 0.0042(7) 0.0001(7)
C29 0.0212(9) 0.0304(10) 0.0247(9) 0.0029(8) 0.0075(8) -0.0027(8)
C30 0.0230(10) 0.0352(11) 0.0235(10) 0.0048(9) -0.0023(8) -0.0077(9)
C31 0.0174(8) 0.0198(9) 0.0313(10) 0.0060(8) 0.0033(8) 0.0008(7)
C32 0.0212(9) 0.0257(10) 0.0300(10) 0.0009(8) 0.0112(8) -0.0017(8)
C33 0.0200(9) 0.0230(9) 0.0243(9) -0.0004(8) 0.0052(8) -0.0008(8)
C34 0.0171(9) 0.0317(11) 0.0394(12) 0.0080(9) 0.0036(9) 0.0008(8)
C35 0.0151(8) 0.0184(8) 0.0230(9) 0.0048(7) 0.0015(7) -0.0026(7)
C36 0.0290(10) 0.0277(10) 0.0279(10) 0.0084(8) 0.0093(8) 0.0081(8)
C37 0.0284(10) 0.0257(10) 0.0363(11) 0.0071(9) 0.0047(9) 0.0088(8)
C38 0.0155(9) 0.0274(10) 0.0376(11) 0.0124(9) -0.0034(8) -0.0047(8)
C39 0.0270(10) 0.0367(11) 0.0291(10) 0.0151(9) 0.0044(8) 0.0010(9)
C40 0.0259(10) 0.0279(10) 0.0235(9) 0.0047(8) 0.0075(8) 0.0041(8)
C41 0.0216(10) 0.0364(11) 0.0657(16) 0.0297(11) -0.0026(11) -0.0007(9)
C42 0.0184(8) 0.0199(9) 0.0229(9) 0.0071(7) 0.0035(7) -0.0003(7)
C43 0.0187(9) 0.0255(10) 0.0296(10) -0.0005(8) 0.0055(8) 0.0009(8)
C44 0.0243(10) 0.0231(10) 0.0280(10) 0.0022(8) 0.0003(8) -0.0025(8)
C45 0.0177(9) 0.0318(10) 0.0272(9) 0.0142(8) 0.0006(8) -0.0018(8)
C46 0.0166(9) 0.0425(12) 0.0256(10) 0.0076(9) 0.0046(8) 0.0011(9)
C47 0.0191(9) 0.0303(10) 0.0241(9) 0.0025(8) 0.0047(8) -0.0005(8)
C48 0.0200(10) 0.0473(13) 0.0372(12) 0.0148(10) 0.0000(9) -0.0067(10)
C49 0.0433(12) 0.0393(13) 0.0385(12) 0.0064(10) 0.0209(10) 0.0079(11)
Mn2 0.0254(4) 0.0186(2) 0.0172(2) 0.00003(17) 0.0073(3) 0.0006(3)
O4 0.0252(8) 0.0245(8) 0.0230(8) 0.0078(6) 0.0141(7) 0.0036(7)
N8 0.0252(8) 0.0245(8) 0.0230(8) 0.0078(6) 0.0141(7) 0.0036(7)
O3 0.0264(15) 0.0514(19) 0.0392(17) 0.0017(15) 0.0036(13) 0.0129(14)
N6 0.0180(7) 0.0198(7) 0.0184(7) 0.0007(6) 0.0043(6) 0.0018(6)
N7 0.0195(7) 0.0201(8) 0.0180(7) 0.0006(6) 0.0048(6) 0.0007(6)
C50 0.0172(8) 0.0220(9) 0.0185(8) 0.0006(7) 0.0031(7) 0.0031(7)
C51 0.0212(9) 0.0219(9) 0.0202(9) -0.0014(7) 0.0029(7) 0.0017(7)
C52 0.0228(9) 0.0201(9) 0.0214(9) 0.0004(7) 0.0039(7) 0.0011(7)
C53 0.0189(8) 0.0210(9) 0.0205(9) 0.0018(7) 0.0027(7) 0.0016(7)
C54 0.0188(8) 0.0220(9) 0.0213(9) 0.0023(7) 0.0049(7) 0.0021(7)
C55 0.0201(8) 0.0221(9) 0.0210(9) 0.0022(7) 0.0060(7) 0.0026(7)
C56 0.0220(9) 0.0250(9) 0.0222(9) 0.0044(7) 0.0078(7) 0.0036(8)
C57 0.0245(9) 0.0260(10) 0.0185(8) 0.0031(7) 0.0072(7) 0.0044(8)
C58 0.0179(8) 0.0254(9) 0.0181(8) 0.0019(7) 0.0048(7) 0.0040(7)
C59 0.0167(8) 0.0229(9) 0.0183(8) 0.0012(7) 0.0045(7) 0.0042(7)
C60 0.0275(10) 0.0230(9) 0.0170(8) 0.0001(7) 0.0043(8) -0.0018(8)
C61 0.0315(10) 0.0265(10) 0.0210(9) 0.0016(8) 0.0067(8) -0.0005(9)
C62 0.0507(14) 0.0236(10) 0.0236(10) 0.0015(8) 0.0062(10) -0.0007(10)
C63 0.0518(14) 0.0311(12) 0.0228(10) 0.0000(9) 0.0084(10) -0.0149(11)
C64 0.0329(11) 0.0466(14) 0.0324(11) 0.0009(10) 0.0122(9) -0.0121(11)
C65 0.0291(10) 0.0339(12) 0.0305(11) 0.0010(9) 0.0089(9) -0.0017(9)
C66 0.079(2) 0.0374(14) 0.0468(15) 0.0000(12) 0.0246(14) -0.0227(14)
C67 0.0228(9) 0.0167(8) 0.0187(8) 0.0016(7) 0.0070(7) 0.0009(7)
C68 0.0193(8) 0.0211(9) 0.0213(9) 0.0033(7) 0.0051(7) 0.0029(7)
C69 0.0243(9) 0.0208(9) 0.0250(9) 0.0022(7) 0.0116(7) 0.0011(7)
C70 0.0292(10) 0.0169(9) 0.0182(8) 0.0023(7) 0.0073(7) -0.0049(8)
C71 0.0281(10) 0.0241(10) 0.0218(9) 0.0033(8) 0.0001(8) 0.0002(8)
C72 0.0248(9) 0.0226(9) 0.0234(9) 0.0002(8) 0.0033(8) 0.0056(8)
C73 0.0394(11) 0.0269(10) 0.0198(9) -0.0002(8) 0.0094(8) -0.0014(9)
C74 0.036(2) 0.0295(19) 0.040(2) 0.0050(17) 0.0011(18) 0.0132(17)
C75 0.051(4) 0.048(4) 0.048(4) 0.008(3) 0.015(3) 0.006(3)
Cl1 0.0498(17) 0.061(2) 0.069(2) 0.0001(17) 0.0117(16) 0.0172(16)
Cl2 0.062(2) 0.0532(19) 0.0514(19) 0.0023(16) 0.0040(16) 0.0143(16)
C76 0.054(3) 0.054(2) 0.046(3) 0.015(2) 0.013(2) 0.018(2)
O5 0.038(2) 0.046(2) 0.0296(18) 0.0023(17) 0.0029(16) -0.0073(18)
C77 0.033(4) 0.041(4) 0.038(4) 0.002(3) 0.007(3) 0.002(3)
O6 0.048(4) 0.058(4) 0.069(4) 0.002(3) 0.011(3) 0.016(3)
C78 0.049(4) 0.056(4) 0.069(4) 0.005(3) 0.014(3) 0.014(3)
O7 0.035(3) 0.059(3) 0.058(3) 0.009(3) 0.027(2) -0.001(2)
C79 0.048(4) 0.052(4) 0.049(4) 0.015(3) 0.011(3) 0.008(3)
O8 0.061(4) 0.067(4) 0.060(4) 0.013(3) 0.019(3) 0.005(3)
C80 0.054(3) 0.054(2) 0.046(3) 0.015(2) 0.013(2) 0.018(2)
O9 0.029(3) 0.039(4) 0.023(3) -0.002(3) -0.001(3) 0.013(3)

loop_
_atom_type_symbol
_atom_type_description
_atom_type_scat_dispersion_real
_atom_type_scat_dispersion_imag
_atom_type_scat_source
C C 0.0033 0.0016 'International Tables Vol C Tables 4.2.6.8 and 6.1.1.4'
H H 0.0000 0.0000 'International Tables Vol C Tables 4.2.6.8 and 6.1.1.4'
N N 0.0061 0.0033 'International Tables Vol C Tables 4.2.6.8 and 6.1.1.4'
O O 0.0106 0.0060 'International Tables Vol C Tables 4.2.6.8 and 6.1.1.4'
Mn Mn 0.3368 0.7283 'International Tables Vol C Tables 4.2.6.8 and 6.1.1.4'
Cl Cl 0.1484 0.1585 'International Tables Vol C Tables 4.2.6.8 and 6.1.1.4'

loop_
_geom_angle_atom_site_label_1
_geom_angle_atom_site_label_2
_geom_angle_atom_site_label_3
_geom_angle
_geom_angle_site_symmetry_1
_geom_angle_site_symmetry_3
N5 Mn1 N1 93.15(8) . .
N5 Mn1 N3 92.73(8) . .
N1 Mn1 N3 174.11(7) . .
N5 Mn1 N2 93.06(8) . .
N1 Mn1 N2 89.95(7) . .
N3 Mn1 N2 90.06(7) . .
N5 Mn1 N4 94.06(8) . .
N1 Mn1 N4 89.81(7) . .
N3 Mn1 N4 89.46(7) . .
N2 Mn1 N4 172.88(7) . .
N5 Mn1 O2 177.36(7) . .
N1 Mn1 O2 87.22(6) . .
N3 Mn1 O2 86.92(6) . .
N2 Mn1 O2 84.32(6) . .
N4 Mn1 O2 88.56(6) . .
C49 O2 Mn1 124.31(13) . .
C1 N1 C4 105.86(16) . .
C1 N1 Mn1 127.03(14) . .
C4 N1 Mn1 127.09(13) . .
C9 N2 C6 105.46(16) . .
C9 N2 Mn1 126.79(14) . .
C6 N2 Mn1 127.38(12) . .
C14 N3 C11 105.73(16) . .
C14 N3 Mn1 127.44(13) . .
C11 N3 Mn1 126.73(14) . .
C16 N4 C19 105.94(16) . .
C16 N4 Mn1 126.80(13) . .
C19 N4 Mn1 126.77(14) . .
O1 N5 Mn1 175.66(18) . .
N1 C1 C20 126.40(18) . .
N1 C1 C2 110.03(17) . .
C20 C1 C2 123.56(18) . .
C3 C2 C1 106.80(17) . .
C2 C3 C4 107.38(19) . .
N1 C4 C5 126.12(18) . .
N1 C4 C3 109.89(17) . .
C5 C4 C3 123.97(19) . .
C4 C5 C6 124.19(19) . .
C4 C5 C21 116.98(17) . .
C6 C5 C21 118.76(17) . .
N2 C6 C5 124.79(18) . .
N2 C6 C7 110.05(17) . .
C5 C6 C7 125.17(19) . .
C8 C7 C6 107.34(18) . .
C7 C8 C9 106.92(17) . .
N2 C9 C10 125.27(18) . .
N2 C9 C8 110.21(18) . .
C10 C9 C8 124.52(17) . .
C11 C10 C9 124.74(18) . .
C11 C10 C28 117.73(18) . .
C9 C10 C28 117.50(18) . .
N3 C11 C10 125.89(18) . .
N3 C11 C12 110.01(17) . .
C10 C11 C12 124.09(18) . .
C13 C12 C11 107.00(17) . .
C12 C13 C14 107.18(18) . .
N3 C14 C15 125.97(17) . .
N3 C14 C13 110.06(17) . .
C15 C14 C13 123.98(19) . .
C16 C15 C14 123.79(19) . .
C16 C15 C35 118.97(17) . .
C14 C15 C35 117.22(17) . .
N4 C16 C15 126.02(17) . .
N4 C16 C17 110.14(16) . .
C15 C16 C17 123.84(18) . .
C18 C17 C16 106.90(18) . .
C17 C18 C19 106.97(17) . .
N4 C19 C20 125.57(18) . .
N4 C19 C18 110.05(17) . .
C20 C19 C18 124.37(17) . .
C19 C20 C1 123.87(17) . .
C19 C20 C42 119.48(18) . .
C1 C20 C42 116.64(18) . .
C26 C21 C22 117.8(2) . .
C26 C21 C5 123.44(18) . .
C22 C21 C5 118.75(18) . .
C23 C22 C21 120.8(2) . .
C24 C23 C22 121.4(2) . .
C23 C24 C25 118.1(2) . .
C23 C24 C27 119.9(2) . .
C25 C24 C27 122.0(2) . .
C24 C25 C26 120.8(2) . .
C21 C26 C25 120.9(2) . .
C29 C28 C33 118.22(18) . .
C29 C28 C10 121.79(19) . .
C33 C28 C10 119.99(17) . .
C28 C29 C30 120.6(2) . .
C31 C30 C29 121.33(19) . .
C30 C31 C32 118.11(19) . .
C30 C31 C34 121.08(19) . .
C32 C31 C34 120.8(2) . .
C33 C32 C31 120.8(2) . .
C32 C33 C28 120.90(19) . .
C36 C35 C40 117.8(2) . .
C36 C35 C15 120.13(19) . .
C40 C35 C15 122.02(19) . .
C35 C36 C37 120.8(2) . .
C38 C37 C36 121.4(2) . .
C37 C38 C39 117.7(2) . .
C37 C38 C41 121.0(2) . .
C39 C38 C41 121.3(2) . .
C40 C39 C38 121.2(2) . .
C39 C40 C35 121.0(2) . .
C47 C42 C43 118.35(18) . .
C47 C42 C20 120.80(17) . .
C43 C42 C20 120.72(19) . .
C44 C43 C42 120.2(2) . .
C45 C44 C43 121.3(2) . .
C46 C45 C44 118.12(19) . .
C46 C45 C48 120.3(2) . .
C44 C45 C48 121.6(2) . .
C45 C46 C47 121.1(2) . .
C42 C47 C46 120.82(19) . .
Mn2 Mn2 N8 169.9(5) 2_556 .
Mn2 Mn2 O4 172.2(4) 2_556 2_556
N8 Mn2 O4 7.9(2) . 2_556
Mn2 Mn2 N6 90.9(4) 2_556 2_556
N8 Mn2 N6 95.17(15) . 2_556
O4 Mn2 N6 96.90(11) 2_556 2_556
Mn2 Mn2 N8 8.4(4) 2_556 2_556
N8 Mn2 N8 178.32(9) . 2_556
O4 Mn2 N8 173.1(2) 2_556 2_556
N6 Mn2 N8 85.83(13) 2_556 2_556
Mn2 Mn2 N7 88.3(5) 2_556 .
N8 Mn2 N7 99.62(17) . .
O4 Mn2 N7 91.89(13) 2_556 .
N6 Mn2 N7 90.74(8) 2_556 .
N8 Mn2 N7 81.70(14) 2_556 .
Mn2 Mn2 N6 79.6(4) 2_556 .
N8 Mn2 N6 94.21(15) . .
O4 Mn2 N6 92.57(11) 2_556 .
N6 Mn2 N6 170.52(5) 2_556 .
N8 Mn2 N6 84.76(13) 2_556 .
N7 Mn2 N6 89.00(8) . .
Mn2 Mn2 N7 82.2(5) 2_556 2_556
N8 Mn2 N7 89.80(17) . 2_556
O4 Mn2 N7 97.50(13) 2_556 2_556
N6 Mn2 N7 89.41(8) 2_556 2_556
N8 Mn2 N7 88.87(14) 2_556 2_556
N7 Mn2 N7 170.53(5) . 2_556
N6 Mn2 N7 89.30(8) . 2_556
Mn2 Mn2 O4 6.5(4) 2_556 .
N8 Mn2 O4 172.2(2) . .
O4 Mn2 O4 178.75(8) 2_556 .
N6 Mn2 O4 84.35(9) 2_556 .
N8 Mn2 O4 6.59(18) 2_556 .
N7 Mn2 O4 88.15(11) . .
N6 Mn2 O4 86.18(10) . .
N7 Mn2 O4 82.44(11) 2_556 .
C74 O4 Mn2 122.3(3) . 2_556
C74 O4 Mn2 123.2(3) . .
Mn2 O4 Mn2 1.25(7) 2_556 .
O3 N8 Mn2 167.8(4) . .
O3 N8 Mn2 169.4(4) . 2_556
Mn2 N8 Mn2 1.68(9) . 2_556
C50 N6 C53 106.00(16) . .
C50 N6 Mn2 126.08(14) . 2_556
C53 N6 Mn2 127.78(14) . 2_556
C50 N6 Mn2 126.47(14) . .
C53 N6 Mn2 127.02(14) . .
Mn2 N6 Mn2 9.48(5) 2_556 .
C58 N7 C55 105.96(17) . .
C58 N7 Mn2 126.27(14) . .
C55 N7 Mn2 127.63(13) . .
C58 N7 Mn2 126.71(14) . 2_556
C55 N7 Mn2 126.82(14) . 2_556
Mn2 N7 Mn2 9.47(5) . 2_556
N6 C50 C59 126.33(18) . 2_556
N6 C50 C51 110.06(18) . .
C59 C50 C51 123.56(18) 2_556 .
C52 C51 C50 107.17(18) . .
C51 C52 C53 107.21(18) . .
N6 C53 C54 125.68(18) . .
N6 C53 C52 109.55(18) . .
C54 C53 C52 124.75(19) . .
C53 C54 C55 124.23(19) . .
C53 C54 C60 116.72(17) . .
C55 C54 C60 119.02(19) . .
N7 C55 C54 125.51(19) . .
N7 C55 C56 110.03(17) . .
C54 C55 C56 124.44(19) . .
C57 C56 C55 107.03(19) . .
C56 C57 C58 106.89(18) . .
N7 C58 C59 125.71(19) . .
N7 C58 C57 110.08(17) . .
C59 C58 C57 124.20(18) . .
C58 C59 C50 124.40(18) . 2_556
C58 C59 C67 119.08(18) . .
C50 C59 C67 116.53(17) 2_556 .
C61 C60 C65 118.2(2) . .
C61 C60 C54 121.1(2) . .
C65 C60 C54 120.6(2) . .
C62 C61 C60 120.8(2) . .
C63 C62 C61 121.5(2) . .
C62 C63 C64 117.6(2) . .
C62 C63 C66 121.4(3) . .
C64 C63 C66 121.0(3) . .
C63 C64 C65 122.0(2) . .
C64 C65 C60 119.9(2) . .
C72 C67 C68 118.36(18) . .
C72 C67 C59 120.88(19) . .
C68 C67 C59 120.65(17) . .
C69 C68 C67 120.21(18) . .
C70 C69 C68 121.5(2) . .
C71 C70 C69 117.92(18) . .
C71 C70 C73 121.31(19) . .
C69 C70 C73 120.8(2) . .
C70 C71 C72 121.4(2) . .
C67 C72 C71 120.7(2) . .
Cl2 C75 Cl1 105.9(3) . .

loop_
_geom_bond_atom_site_label_1
_geom_bond_atom_site_label_2
_geom_bond_distance
_geom_bond_site_symmetry_2
Mn1 N5 1.6804(17) .
Mn1 N1 2.0077(17) .
Mn1 N3 2.0148(17) .
Mn1 N2 2.0212(16) .
Mn1 N4 2.0315(17) .
Mn1 O2 2.0863(15) .
O1 N5 1.165(2) .
O2 C49 1.455(3) .
N1 C1 1.372(2) .
N1 C4 1.374(3) .
N2 C9 1.380(2) .
N2 C6 1.384(3) .
N3 C14 1.376(3) .
N3 C11 1.379(2) .
N4 C16 1.377(3) .
N4 C19 1.377(2) .
C1 C20 1.403(3) .
C1 C2 1.442(3) .
C2 C3 1.345(3) .
C3 C4 1.437(3) .
C4 C5 1.403(3) .
C5 C6 1.405(3) .
C5 C21 1.497(3) .
C6 C7 1.437(3) .
C7 C8 1.352(3) .
C8 C9 1.441(3) .
C9 C10 1.402(3) .
C10 C11 1.389(3) .
C10 C28 1.504(3) .
C11 C12 1.446(3) .
C12 C13 1.347(3) .
C13 C14 1.445(3) .
C14 C15 1.402(3) .
C15 C16 1.395(3) .
C15 C35 1.496(3) .
C16 C17 1.443(3) .
C17 C18 1.358(3) .
C18 C19 1.443(3) .
C19 C20 1.394(3) .
C20 C42 1.501(3) .
C21 C26 1.392(3) .
C21 C22 1.404(3) .
C22 C23 1.386(3) .
C23 C24 1.384(4) .
C24 C25 1.394(3) .
C24 C27 1.513(3) .
C25 C26 1.398(3) .
C28 C29 1.386(3) .
C28 C33 1.391(3) .
C29 C30 1.389(3) .
C30 C31 1.381(3) .
C31 C32 1.390(3) .
C31 C34 1.513(3) .
C32 C33 1.387(3) .
C35 C36 1.389(3) .
C35 C40 1.393(3) .
C36 C37 1.394(3) .
C37 C38 1.385(4) .
C38 C39 1.391(4) .
C38 C41 1.511(3) .
C39 C40 1.388(3) .
C42 C47 1.389(3) .
C42 C43 1.397(3) .
C43 C44 1.393(3) .
C44 C45 1.387(3) .
C45 C46 1.387(3) .
C45 C48 1.513(3) .
C46 C47 1.391(3) .
Mn2 Mn2 0.3354(18) 2_556
Mn2 N8 1.676(3) .
Mn2 O4 1.748(3) 2_556
Mn2 N6 2.0044(19) 2_556
Mn2 N8 2.007(3) 2_556
Mn2 N7 2.020(2) .
Mn2 N6 2.037(2) .
Mn2 N7 2.038(2) 2_556
Mn2 O4 2.081(3) .
O4 C74 1.478(4) .
O4 Mn2 1.748(3) 2_556
N8 O3 1.169(3) .
N8 Mn2 2.007(3) 2_556
N6 C50 1.375(3) .
N6 C53 1.378(3) .
N6 Mn2 2.0044(19) 2_556
N7 C58 1.376(2) .
N7 C55 1.379(3) .
N7 Mn2 2.038(2) 2_556
C50 C59 1.397(3) 2_556
C50 C51 1.438(3) .
C51 C52 1.346(3) .
C52 C53 1.445(3) .
C53 C54 1.398(3) .
C54 C55 1.400(3) .
C54 C60 1.499(3) .
C55 C56 1.442(3) .
C56 C57 1.358(3) .
C57 C58 1.445(3) .
C58 C59 1.396(3) .
C59 C50 1.397(3) 2_556
C59 C67 1.502(3) .
C60 C61 1.396(3) .
C60 C65 1.398(3) .
C61 C62 1.390(3) .
C62 C63 1.383(4) .
C63 C64 1.387(4) .
C63 C66 1.517(4) .
C64 C65 1.396(4) .
C67 C72 1.389(3) .
C67 C68 1.394(3) .
C68 C69 1.390(3) .
C69 C70 1.389(3) .
C70 C71 1.380(3) .
C70 C73 1.513(3) .
C71 C72 1.390(3) .
C75 Cl2 1.717(4) .
C75 Cl1 1.719(3) .
C76 O5 1.465(4) .
C77 O6 1.479(5) .
C78 O7 1.476(5) .
C79 O8 1.479(5) .
C80 O9 1.472(5) .

loop_
_geom_hbond_atom_site_label_D
_geom_hbond_atom_site_label_H
_geom_hbond_atom_site_label_A
_geom_hbond_distance_DH
_geom_hbond_distance_HA
_geom_hbond_distance_DA
_geom_hbond_angle_DHA
O2 H2 O9 0.92 1.84 2.751(8) 171.5
O4 H4 O7 0.85 1.73 2.562(7) 164.7

loop_
_geom_torsion_atom_site_label_1
_geom_torsion_atom_site_label_2
_geom_torsion_atom_site_label_3
_geom_torsion_atom_site_label_4
_geom_torsion
_geom_torsion_site_symmetry_1
_geom_torsion_site_symmetry_4
N1 Mn1 O2 C49 25.43(17) . .
N3 Mn1 O2 C49 -153.98(17) . .
N2 Mn1 O2 C49 115.65(17) . .
N4 Mn1 O2 C49 -64.45(17) . .
N5 Mn1 N1 C1 92.28(17) . .
N2 Mn1 N1 C1 -174.66(17) . .
N4 Mn1 N1 C1 -1.78(17) . .
O2 Mn1 N1 C1 -90.34(17) . .
N5 Mn1 N1 C4 -89.68(17) . .
N2 Mn1 N1 C4 3.38(17) . .
N4 Mn1 N1 C4 176.27(17) . .
O2 Mn1 N1 C4 87.70(17) . .
N5 Mn1 N2 C9 -85.52(17) . .
N1 Mn1 N2 C9 -178.68(17) . .
N3 Mn1 N2 C9 7.22(17) . .
O2 Mn1 N2 C9 94.12(17) . .
N5 Mn1 N2 C6 86.45(17) . .
N1 Mn1 N2 C6 -6.71(17) . .
N3 Mn1 N2 C6 179.18(17) . .
O2 Mn1 N2 C6 -93.92(17) . .
N5 Mn1 N3 C14 -89.52(18) . .
N2 Mn1 N3 C14 177.41(17) . .
N4 Mn1 N3 C14 4.52(17) . .
O2 Mn1 N3 C14 93.10(17) . .
N5 Mn1 N3 C11 86.42(17) . .
N2 Mn1 N3 C11 -6.64(17) . .
N4 Mn1 N3 C11 -179.54(17) . .
O2 Mn1 N3 C11 -90.96(17) . .
N5 Mn1 N4 C16 84.95(17) . .
N1 Mn1 N4 C16 178.10(16) . .
N3 Mn1 N4 C16 -7.75(16) . .
O2 Mn1 N4 C16 -94.68(16) . .
N5 Mn1 N4 C19 -85.84(17) . .
N1 Mn1 N4 C19 7.31(17) . .
N3 Mn1 N4 C19 -178.54(17) . .
O2 Mn1 N4 C19 94.53(17) . .
C4 N1 C1 C20 179.0(2) . .
Mn1 N1 C1 C20 -2.6(3) . .
C4 N1 C1 C2 -2.1(2) . .
Mn1 N1 C1 C2 176.33(13) . .
N1 C1 C2 C3 1.4(2) . .
C20 C1 C2 C3 -179.62(19) . .
C1 C2 C3 C4 -0.2(2) . .
C1 N1 C4 C5 -179.72(19) . .
Mn1 N1 C4 C5 1.9(3) . .
C1 N1 C4 C3 1.9(2) . .
Mn1 N1 C4 C3 -176.44(14) . .
C2 C3 C4 N1 -1.1(2) . .
C2 C3 C4 C5 -179.5(2) . .
N1 C4 C5 C6 -6.0(3) . .
C3 C4 C5 C6 172.1(2) . .
N1 C4 C5 C21 170.85(19) . .
C3 C4 C5 C21 -11.0(3) . .
C9 N2 C6 C5 178.48(19) . .
Mn1 N2 C6 C5 5.1(3) . .
C9 N2 C6 C7 -1.3(2) . .
Mn1 N2 C6 C7 -174.58(14) . .
C4 C5 C6 N2 2.3(3) . .
C21 C5 C6 N2 -174.55(18) . .
C4 C5 C6 C7 -178.0(2) . .
C21 C5 C6 C7 5.1(3) . .
N2 C6 C7 C8 0.7(2) . .
C5 C6 C7 C8 -179.0(2) . .
C6 C7 C8 C9 0.1(2) . .
C6 N2 C9 C10 -177.7(2) . .
Mn1 N2 C9 C10 -4.4(3) . .
C6 N2 C9 C8 1.3(2) . .
Mn1 N2 C9 C8 174.72(14) . .
C7 C8 C9 N2 -0.9(2) . .
C7 C8 C9 C10 178.2(2) . .
N2 C9 C10 C11 -2.2(3) . .
C8 C9 C10 C11 178.8(2) . .
N2 C9 C10 C28 175.80(18) . .
C8 C9 C10 C28 -3.2(3) . .
C14 N3 C11 C10 179.8(2) . .
Mn1 N3 C11 C10 3.1(3) . .
C14 N3 C11 C12 -1.4(2) . .
Mn1 N3 C11 C12 -178.08(14) . .
C9 C10 C11 N3 2.9(3) . .
C28 C10 C11 N3 -175.14(19) . .
C9 C10 C11 C12 -175.7(2) . .
C28 C10 C11 C12 6.3(3) . .
N3 C11 C12 C13 0.7(2) . .
C10 C11 C12 C13 179.5(2) . .
C11 C12 C13 C14 0.3(2) . .
C11 N3 C14 C15 -178.6(2) . .
Mn1 N3 C14 C15 -2.0(3) . .
C11 N3 C14 C13 1.6(2) . .
Mn1 N3 C14 C13 178.22(14) . .
C12 C13 C14 N3 -1.2(2) . .
C12 C13 C14 C15 179.1(2) . .
N3 C14 C15 C16 0.5(3) . .
C13 C14 C15 C16 -179.8(2) . .
N3 C14 C15 C35 -178.00(19) . .
C13 C14 C15 C35 1.7(3) . .
C19 N4 C16 C15 -178.64(19) . .
Mn1 N4 C16 C15 9.0(3) . .
C19 N4 C16 C17 0.6(2) . .
Mn1 N4 C16 C17 -171.71(13) . .
C14 C15 C16 N4 -4.3(3) . .
C35 C15 C16 N4 174.24(18) . .
C14 C15 C16 C17 176.58(19) . .
C35 C15 C16 C17 -4.9(3) . .
N4 C16 C17 C18 -0.5(2) . .
C15 C16 C17 C18 178.79(19) . .
C16 C17 C18 C19 0.1(2) . .
C16 N4 C19 C20 178.39(19) . .
Mn1 N4 C19 C20 -9.3(3) . .
C16 N4 C19 C18 -0.5(2) . .
Mn1 N4 C19 C18 171.81(13) . .
C17 C18 C19 N4 0.2(2) . .
C17 C18 C19 C20 -178.7(2) . .
N4 C19 C20 C1 3.4(3) . .
C18 C19 C20 C1 -177.85(19) . .
N4 C19 C20 C42 -175.71(19) . .
C18 C19 C20 C42 3.1(3) . .
N1 C1 C20 C19 2.9(3) . .
C2 C1 C20 C19 -175.9(2) . .
N1 C1 C20 C42 -177.95(19) . .
C2 C1 C20 C42 3.2(3) . .
C4 C5 C21 C26 120.0(2) . .
C6 C5 C21 C26 -63.0(3) . .
C4 C5 C21 C22 -58.6(3) . .
C6 C5 C21 C22 118.4(2) . .
C26 C21 C22 C23 -1.8(3) . .
C5 C21 C22 C23 176.90(19) . .
C21 C22 C23 C24 1.4(3) . .
C22 C23 C24 C25 0.1(3) . .
C22 C23 C24 C27 -179.7(2) . .
C23 C24 C25 C26 -1.2(4) . .
C27 C24 C25 C26 178.7(2) . .
C22 C21 C26 C25 0.7(3) . .
C5 C21 C26 C25 -177.9(2) . .
C24 C25 C26 C21 0.7(4) . .
C11 C10 C28 C29 -112.6(2) . .
C9 C10 C28 C29 69.3(3) . .
C11 C10 C28 C33 67.8(3) . .
C9 C10 C28 C33 -110.4(2) . .
C33 C28 C29 C30 -0.3(3) . .
C10 C28 C29 C30 -180.0(2) . .
C28 C29 C30 C31 0.0(4) . .
C29 C30 C31 C32 0.6(3) . .
C29 C30 C31 C34 -178.1(2) . .
C30 C31 C32 C33 -0.9(3) . .
C34 C31 C32 C33 177.8(2) . .
C31 C32 C33 C28 0.6(3) . .
C29 C28 C33 C32 0.1(3) . .
C10 C28 C33 C32 179.7(2) . .
C16 C15 C35 C36 -78.2(2) . .
C14 C15 C35 C36 100.4(2) . .
C16 C15 C35 C40 104.5(2) . .
C14 C15 C35 C40 -76.9(2) . .
C40 C35 C36 C37 2.7(3) . .
C15 C35 C36 C37 -174.66(18) . .
C35 C36 C37 C38 -0.4(3) . .
C36 C37 C38 C39 -1.9(3) . .
C36 C37 C38 C41 176.3(2) . .
C37 C38 C39 C40 1.7(3) . .
C41 C38 C39 C40 -176.4(2) . .
C38 C39 C40 C35 0.6(3) . .
C36 C35 C40 C39 -2.9(3) . .
C15 C35 C40 C39 174.47(18) . .
C19 C20 C42 C47 83.3(3) . .
C1 C20 C42 C47 -95.8(2) . .
C19 C20 C42 C43 -100.9(2) . .
C1 C20 C42 C43 80.0(3) . .
C47 C42 C43 C44 1.3(3) . .
C20 C42 C43 C44 -174.6(2) . .
C42 C43 C44 C45 0.9(3) . .
C43 C44 C45 C46 -2.5(3) . .
C43 C44 C45 C48 176.7(2) . .
C44 C45 C46 C47 2.0(3) . .
C48 C45 C46 C47 -177.2(2) . .
C43 C42 C47 C46 -1.8(3) . .
C20 C42 C47 C46 174.1(2) . .
C45 C46 C47 C42 0.2(4) . .
Mn2 Mn2 O4 C74 48(4) 2_556 .
N6 Mn2 O4 C74 -134.3(3) 2_556 .
N7 Mn2 O4 C74 -43.4(3) . .
N6 Mn2 O4 C74 45.7(3) . .
N7 Mn2 O4 C74 135.5(3) 2_556 .
N6 Mn2 O4 Mn2 177(100) 2_556 2_556
N8 Mn2 O4 Mn2 -80(4) 2_556 2_556
N7 Mn2 O4 Mn2 -92(4) . 2_556
N6 Mn2 O4 Mn2 -3(4) . 2_556
N7 Mn2 O4 Mn2 87(4) 2_556 2_556
Mn2 Mn2 N8 O3 -164(3) 2_556 .
O4 Mn2 N8 O3 -33.4(15) 2_556 .
N6 Mn2 N8 O3 69.7(18) 2_556 .
N7 Mn2 N8 O3 -21.9(18) . .
N6 Mn2 N8 O3 -111.6(18) . .
N7 Mn2 N8 O3 159.1(18) 2_556 .
O4 Mn2 N8 Mn2 130(3) 2_556 2_556
N6 Mn2 N8 Mn2 -127(3) 2_556 2_556
N7 Mn2 N8 Mn2 142(3) . 2_556
N6 Mn2 N8 Mn2 52(3) . 2_556
N7 Mn2 N8 Mn2 -37(3) 2_556 2_556
Mn2 Mn2 N6 C50 91.2(5) 2_556 .
N8 Mn2 N6 C50 -80.8(2) . .
N8 Mn2 N6 C50 97.9(2) 2_556 .
N7 Mn2 N6 C50 179.68(17) . .
N7 Mn2 N6 C50 8.99(17) 2_556 .
O4 Mn2 N6 C50 91.46(18) . .
Mn2 Mn2 N6 C53 -98.2(5) 2_556 .
N8 Mn2 N6 C53 89.9(2) . .
O4 Mn2 N6 C53 82.2(2) 2_556 .
N8 Mn2 N6 C53 -91.4(2) 2_556 .
N7 Mn2 N6 C53 -9.67(17) . .
N7 Mn2 N6 C53 179.64(17) 2_556 .
O4 Mn2 N6 C53 -97.88(19) . .
N8 Mn2 N6 Mn2 -171.9(5) . 2_556
O4 Mn2 N6 Mn2 -180(83) 2_556 2_556
N8 Mn2 N6 Mn2 6.7(4) 2_556 2_556
N7 Mn2 N6 Mn2 88.5(5) . 2_556
N7 Mn2 N6 Mn2 -82.2(5) 2_556 2_556
O4 Mn2 N6 Mn2 0.3(4) . 2_556
N8 Mn2 N7 C58 90.1(2) . .
O4 Mn2 N7 C58 91.65(19) 2_556 .
N6 Mn2 N7 C58 -5.28(17) 2_556 .
N8 Mn2 N7 C58 -91.0(2) 2_556 .
N6 Mn2 N7 C58 -175.81(17) . .
O4 Mn2 N7 C58 -89.60(18) . .
Mn2 Mn2 N7 C55 88.7(4) 2_556 .
N8 Mn2 N7 C55 -85.1(2) . .
O4 Mn2 N7 C55 -83.5(2) 2_556 .
N6 Mn2 N7 C55 179.52(17) 2_556 .
N8 Mn2 N7 C55 93.8(2) 2_556 .
N6 Mn2 N7 C55 9.00(18) . .
O4 Mn2 N7 C55 95.20(19) . .
N8 Mn2 N7 Mn2 -173.8(4) . 2_556
O4 Mn2 N7 Mn2 -172.2(4) 2_556 2_556
N6 Mn2 N7 Mn2 90.9(4) 2_556 2_556
N8 Mn2 N7 Mn2 5.2(4) 2_556 2_556
N6 Mn2 N7 Mn2 -79.7(4) . 2_556
O4 Mn2 N7 Mn2 6.5(4) . 2_556
C53 N6 C50 C59 -176.97(19) . 2_556
Mn2 N6 C50 C59 7.0(3) 2_556 2_556
Mn2 N6 C50 C59 -4.7(3) . 2_556
C53 N6 C50 C51 0.8(2) . .
Mn2 N6 C50 C51 -175.21(14) 2_556 .
Mn2 N6 C50 C51 173.04(14) . .
N6 C50 C51 C52 -0.8(2) . .
C59 C50 C51 C52 177.04(19) 2_556 .
C50 C51 C52 C53 0.5(2) . .
C50 N6 C53 C54 178.3(2) . .
Mn2 N6 C53 C54 -5.8(3) 2_556 .
Mn2 N6 C53 C54 6.1(3) . .
C50 N6 C53 C52 -0.5(2) . .
Mn2 N6 C53 C52 175.41(14) 2_556 .
Mn2 N6 C53 C52 -172.69(14) . .
C51 C52 C53 N6 0.0(2) . .
C51 C52 C53 C54 -178.8(2) . .
N6 C53 C54 C55 2.4(3) . .
C52 C53 C54 C55 -179.0(2) . .
N6 C53 C54 C60 -175.53(19) . .
C52 C53 C54 C60 3.1(3) . .
C58 N7 C55 C54 179.4(2) . .
Mn2 N7 C55 C54 -4.6(3) . .
Mn2 N7 C55 C54 7.2(3) 2_556 .
C58 N7 C55 C56 1.0(2) . .
Mn2 N7 C55 C56 176.93(14) . .
Mn2 N7 C55 C56 -171.22(14) 2_556 .
C53 C54 C55 N7 -3.2(3) . .
C60 C54 C55 N7 174.65(19) . .
C53 C54 C55 C56 175.0(2) . .
C60 C54 C55 C56 -7.1(3) . .
N7 C55 C56 C57 -0.5(2) . .
C54 C55 C56 C57 -178.9(2) . .
C55 C56 C57 C58 -0.2(2) . .
C55 N7 C58 C59 178.35(19) . .
Mn2 N7 C58 C59 2.3(3) . .
Mn2 N7 C58 C59 -9.5(3) 2_556 .
C55 N7 C58 C57 -1.1(2) . .
Mn2 N7 C58 C57 -177.14(14) . .
Mn2 N7 C58 C57 171.09(14) 2_556 .
C56 C57 C58 N7 0.8(2) . .
C56 C57 C58 C59 -178.6(2) . .
N7 C58 C59 C50 0.9(3) . 2_556
C57 C58 C59 C50 -179.70(19) . 2_556
N7 C58 C59 C67 -179.67(18) . .
C57 C58 C59 C67 -0.3(3) . .
C53 C54 C60 C61 -65.8(3) . .
C55 C54 C60 C61 116.1(2) . .
C53 C54 C60 C65 110.5(2) . .
C55 C54 C60 C65 -67.5(3) . .
C65 C60 C61 C62 -2.0(3) . .
C54 C60 C61 C62 174.43(19) . .
C60 C61 C62 C63 1.4(3) . .
C61 C62 C63 C64 0.3(3) . .
C61 C62 C63 C66 178.9(2) . .
C62 C63 C64 C65 -1.4(4) . .
C66 C63 C64 C65 -180.0(2) . .
C63 C64 C65 C60 0.8(4) . .
C61 C60 C65 C64 0.9(3) . .
C54 C60 C65 C64 -175.5(2) . .
C58 C59 C67 C72 -86.6(2) . .
C50 C59 C67 C72 92.8(2) 2_556 .
C58 C59 C67 C68 97.1(2) . .
C50 C59 C67 C68 -83.5(2) 2_556 .
C72 C67 C68 C69 1.3(3) . .
C59 C67 C68 C69 177.64(19) . .
C67 C68 C69 C70 -0.3(3) . .
C68 C69 C70 C71 -0.8(3) . .
C68 C69 C70 C73 179.0(2) . .
C69 C70 C71 C72 1.0(3) . .
C73 C70 C71 C72 -178.8(2) . .
C68 C67 C72 C71 -1.1(3) . .
C59 C67 C72 C71 -177.5(2) . .
C70 C71 C72 C67 0.0(3) . .
